data_7108146
loop_
_publ_author_name
'Yu-Ting Lee'
'Yeong-Jiunn Jang'
'Siang-en Syu'
'Shu-Chi Chou'
'Chia-Jui Lee'
'Wenwei Lin'

_publ_section_title
;
 Preparation of functional benzofurans and indoles via chemoselective
 intramolecular Wittig reactions
;
_journal_name_full Chem.Commun.
_journal_page_first 8135
_journal_paper_doi 10.1039/c2cc33972b
_journal_volume 48
_journal_year 2012
_chemical_formula_moiety 'C31 H31 N O4'
_chemical_formula_sum 'C31 H31 N O4'
_chemical_formula_weight 481.57
_chemical_name_systematic
;
?
;
_space_group_IT_number 2
_symmetry_cell_setting triclinic
_symmetry_space_group_name_Hall '-P 1'
_symmetry_space_group_name_H-M 'P -1'
_atom_sites_solution_hydrogens geom
_atom_sites_solution_primary direct
_atom_sites_solution_secondary difmap
_audit_creation_method SHELXL-97
_cell_angle_alpha 109.778(2)
_cell_angle_beta 98.868(2)
_cell_angle_gamma 98.878(2)
_cell_formula_units_Z 2
_cell_length_a 9.7424(4)
_cell_length_b 10.2579(5)
_cell_length_c 14.6034(6)
_cell_measurement_reflns_used 0
_cell_measurement_temperature 296(2)
_cell_measurement_theta_max 0
_cell_measurement_theta_min 0
_cell_volume 1323.02(10)
_computing_molecular_graphics 'Ortep-3 for Windows (Farrugia, 1997)'
_computing_publication_material 'WinGX publication routines (Farrugia, 1999)'
_computing_structure_refinement 'SHELXL-97 (Sheldrick, 1997)'
_computing_structure_solution 'SHELXS-86 (Sheldrick, 1986)'
_diffrn_ambient_temperature 296(2)
_diffrn_measured_fraction_theta_full 0.991
_diffrn_measured_fraction_theta_max 0.991
_diffrn_radiation_monochromator graphite
_diffrn_radiation_source 'fine-focus sealed tube'
_diffrn_radiation_type MoK\a
_diffrn_radiation_wavelength 0.71073
_diffrn_reflns_av_R_equivalents 0.0293
_diffrn_reflns_av_sigmaI/netI 0.0420
_diffrn_reflns_limit_h_max 11
_diffrn_reflns_limit_h_min -10
_diffrn_reflns_limit_k_max 11
_diffrn_reflns_limit_k_min -12
_diffrn_reflns_limit_l_max 13
_diffrn_reflns_limit_l_min -17
_diffrn_reflns_number 11242
_diffrn_reflns_theta_full 25.13
_diffrn_reflns_theta_max 25.13
_diffrn_reflns_theta_min 1.52
_exptl_absorpt_coefficient_mu 0.079
_exptl_absorpt_correction_T_max 0.9866
_exptl_absorpt_correction_T_min 0.9494
_exptl_absorpt_correction_type multi-scan
_exptl_crystal_colour colorless
_exptl_crystal_density_diffrn 1.209
_exptl_crystal_density_method 'not measured'
_exptl_crystal_description prism
_exptl_crystal_F_000 512
_exptl_crystal_size_max 0.66
_exptl_crystal_size_mid 0.41
_exptl_crystal_size_min 0.17
_refine_diff_density_max 0.241
_refine_diff_density_min -0.422
_refine_diff_density_rms 0.091
_refine_ls_extinction_method none
_refine_ls_goodness_of_fit_ref 1.100
_refine_ls_hydrogen_treatment constr
_refine_ls_matrix_type full
_refine_ls_number_parameters 325
_refine_ls_number_reflns 4708
_refine_ls_number_restraints 0
_refine_ls_restrained_S_all 1.100
_refine_ls_R_factor_all 0.0799
_refine_ls_R_factor_gt 0.0510
_refine_ls_shift/su_max 0.000
_refine_ls_shift/su_mean 0.000
_refine_ls_structure_factor_coef Fsqd
_refine_ls_weighting_details 'calc w=1/[\s^2^(Fo^2^)+(0.1035P)^2^+0.0000P] where P=(Fo^2^+2Fc^2^)/3'
_refine_ls_weighting_scheme calc
_refine_ls_wR_factor_gt 0.1363
_refine_ls_wR_factor_ref 0.1767
_reflns_number_gt 3252
_reflns_number_total 4708
_reflns_threshold_expression >2sigma(I)
_cod_data_source_file c2cc33972b.txt
_cod_data_source_block ch13612
_cod_database_code 7108146

loop_
_symmetry_equiv_pos_as_xyz
'x, y, z'
'-x, -y, -z'

loop_
_atom_site_label
_atom_site_type_symbol
_atom_site_fract_x
_atom_site_fract_y
_atom_site_fract_z
_atom_site_U_iso_or_equiv
_atom_site_adp_type
_atom_site_occupancy
_atom_site_symmetry_multiplicity
_atom_site_calc_flag
_atom_site_refinement_flags
C1 C 0.1950(2) 0.7386(2) 0.44875(14) 0.0425(5) Uani 1 1 d .
C2 C -0.0436(2) 0.5961(3) 0.35720(16) 0.0521(6) Uani 1 1 d .
C3 C -0.1621(3) 0.5294(3) 0.3938(2) 0.0707(8) Uani 1 1 d .
H3A H -0.1917 0.6026 0.4426 0.106 Uiso 1 1 calc R
H3B H -0.1287 0.4665 0.4235 0.106 Uiso 1 1 calc R
H3C H -0.2414 0.4768 0.3386 0.106 Uiso 1 1 calc R
C4 C -0.0847(3) 0.7103(3) 0.3224(2) 0.0746(8) Uani 1 1 d .
H4A H -0.1146 0.7781 0.3745 0.112 Uiso 1 1 calc R
H4B H -0.1613 0.6681 0.2643 0.112 Uiso 1 1 calc R
H4C H -0.0041 0.7573 0.3062 0.112 Uiso 1 1 calc R
C5 C 0.0053(3) 0.4838(3) 0.2797(2) 0.0814(9) Uani 1 1 d .
H5A H 0.0805 0.5286 0.2576 0.122 Uiso 1 1 calc R
H5B H -0.0732 0.4315 0.2239 0.122 Uiso 1 1 calc R
H5C H 0.0395 0.4202 0.3083 0.122 Uiso 1 1 calc R
C6 C 0.2145(2) 0.8782(2) 0.63043(14) 0.0415(5) Uani 1 1 d .
C7 C 0.0749(2) 0.8666(3) 0.64168(16) 0.0537(6) Uani 1 1 d .
H7 H -0.0007 0.8088 0.5893 0.064 Uiso 1 1 calc R
C8 C 0.0527(3) 0.9440(3) 0.73346(18) 0.0628(7) Uani 1 1 d .
H8 H -0.0400 0.9382 0.7429 0.075 Uiso 1 1 calc R
C9 C 0.1650(3) 1.0307(3) 0.81234(17) 0.0611(7) Uani 1 1 d .
H9 H 0.1464 1.0812 0.8735 0.073 Uiso 1 1 calc R
C10 C 0.3032(3) 1.0428(2) 0.80088(16) 0.0539(6) Uani 1 1 d .
H10 H 0.3782 1.1010 0.8536 0.065 Uiso 1 1 calc R
C11 C 0.3288(2) 0.9657(2) 0.70826(14) 0.0416(5) Uani 1 1 d .
C12 C 0.4589(2) 0.9591(2) 0.67191(14) 0.0404(5) Uani 1 1 d .
C13 C 0.4229(2) 0.8705(2) 0.57395(14) 0.0387(5) Uani 1 1 d .
C14 C 0.5152(2) 0.8119(2) 0.50304(15) 0.0464(5) Uani 1 1 d .
H14 H 0.4800 0.8226 0.4400 0.056 Uiso 1 1 calc R
C15 C 0.6713(2) 0.8873(3) 0.54060(18) 0.0589(7) Uani 1 1 d .
H15A H 0.7237 0.8462 0.4918 0.088 Uiso 1 1 calc R
H15B H 0.7084 0.8770 0.6020 0.088 Uiso 1 1 calc R
H15C H 0.6806 0.9863 0.5518 0.088 Uiso 1 1 calc R
C16 C 0.5012(3) 0.6535(3) 0.4821(2) 0.0683(7) Uani 1 1 d .
H16A H 0.5594 0.6162 0.4365 0.103 Uiso 1 1 calc R
H16B H 0.4035 0.6045 0.4532 0.103 Uiso 1 1 calc R
H16C H 0.5319 0.6403 0.5434 0.103 Uiso 1 1 calc R
C17 C 0.5976(2) 1.0444(2) 0.73450(14) 0.0450(5) Uani 1 1 d .
H17 H 0.6457 1.1112 0.7138 0.054 Uiso 1 1 calc R
C18 C 0.6606(2) 1.0343(2) 0.81857(14) 0.0429(5) Uani 1 1 d .
C19 C 0.7930(2) 1.1250(2) 0.88902(14) 0.0433(5) Uani 1 1 d .
C20 C 0.8695(3) 1.2371(3) 0.87108(16) 0.0543(6) Uani 1 1 d .
H20 H 0.8360 1.2542 0.8140 0.065 Uiso 1 1 calc R
C21 C 0.9931(3) 1.3224(3) 0.93621(17) 0.0636(7) Uani 1 1 d .
H21 H 1.0434 1.3959 0.9226 0.076 Uiso 1 1 calc R
C22 C 1.0431(3) 1.2995(3) 1.02191(18) 0.0667(8) Uani 1 1 d .
H22 H 1.1264 1.3580 1.0665 0.080 Uiso 1 1 calc R
C23 C 0.9695(3) 1.1904(3) 1.04086(17) 0.0658(7) Uani 1 1 d .
H23 H 1.0034 1.1744 1.0983 0.079 Uiso 1 1 calc R
C24 C 0.8454(3) 1.1037(3) 0.97533(16) 0.0563(6) Uani 1 1 d .
H24 H 0.7962 1.0301 0.9893 0.068 Uiso 1 1 calc R
C25 C 0.6251(3) 0.7977(2) 0.81017(16) 0.0499(6) Uani 1 1 d .
C26 C 0.5426(2) 0.6903(2) 0.84013(15) 0.0496(6) Uani 1 1 d .
C27 C 0.5669(3) 0.5538(3) 0.80677(19) 0.0625(7) Uani 1 1 d .
H27 H 0.6326 0.5321 0.7671 0.075 Uiso 1 1 calc R
C28 C 0.4930(3) 0.4503(3) 0.8328(2) 0.0729(8) Uani 1 1 d .
H28 H 0.5094 0.3590 0.8111 0.087 Uiso 1 1 calc R
C29 C 0.3954(3) 0.4825(3) 0.8906(2) 0.0757(8) Uani 1 1 d .
H29 H 0.3456 0.4125 0.9078 0.091 Uiso 1 1 calc R
C30 C 0.3709(3) 0.6160(3) 0.9230(2) 0.0723(8) Uani 1 1 d .
H30 H 0.3048 0.6367 0.9625 0.087 Uiso 1 1 calc R
C31 C 0.4434(3) 0.7204(3) 0.89782(18) 0.0611(7) Uani 1 1 d .
H31 H 0.4255 0.8111 0.9196 0.073 Uiso 1 1 calc R
N1 N 0.27337(17) 0.81786(18) 0.54652(11) 0.0405(4) Uani 1 1 d .
O1 O 0.07072(15) 0.66689(15) 0.45044(9) 0.0472(4) Uani 1 1 d .
O2 O 0.23732(17) 0.73716(18) 0.37564(10) 0.0590(5) Uani 1 1 d .
O3 O 0.59206(16) 0.92665(15) 0.84742(10) 0.0476(4) Uani 1 1 d .
O4 O 0.7122(2) 0.77628(19) 0.76072(14) 0.0752(6) Uani 1 1 d .

loop_
_atom_site_aniso_label
_atom_site_aniso_U_11
_atom_site_aniso_U_22
_atom_site_aniso_U_33
_atom_site_aniso_U_23
_atom_site_aniso_U_13
_atom_site_aniso_U_12
C1 0.0425(13) 0.0444(13) 0.0403(11) 0.0159(10) 0.0094(10) 0.0075(10)
C2 0.0427(13) 0.0582(15) 0.0444(11) 0.0135(11) 0.0006(10) 0.0019(11)
C3 0.0493(16) 0.0780(19) 0.0723(16) 0.0237(15) 0.0068(13) -0.0048(14)
C4 0.0647(18) 0.093(2) 0.0711(16) 0.0417(16) 0.0038(14) 0.0164(16)
C5 0.075(2) 0.0715(19) 0.0663(16) -0.0062(14) 0.0133(15) 0.0030(16)
C6 0.0449(13) 0.0449(12) 0.0385(10) 0.0172(9) 0.0136(10) 0.0124(10)
C7 0.0468(14) 0.0609(15) 0.0526(12) 0.0178(11) 0.0176(11) 0.0107(12)
C8 0.0569(16) 0.0739(18) 0.0628(15) 0.0221(13) 0.0290(14) 0.0210(14)
C9 0.0714(18) 0.0693(17) 0.0478(13) 0.0179(12) 0.0278(13) 0.0251(15)
C10 0.0674(16) 0.0523(14) 0.0402(11) 0.0136(10) 0.0132(11) 0.0149(12)
C11 0.0470(13) 0.0435(12) 0.0372(10) 0.0177(9) 0.0112(10) 0.0098(10)
C12 0.0435(12) 0.0396(12) 0.0388(10) 0.0173(9) 0.0079(9) 0.0061(10)
C13 0.0378(12) 0.0396(11) 0.0412(10) 0.0185(9) 0.0091(9) 0.0070(9)
C14 0.0429(13) 0.0519(13) 0.0448(11) 0.0171(10) 0.0139(10) 0.0100(11)
C15 0.0473(14) 0.0650(16) 0.0659(14) 0.0223(13) 0.0213(12) 0.0130(13)
C16 0.0663(18) 0.0513(15) 0.0824(17) 0.0124(13) 0.0246(15) 0.0190(13)
C17 0.0455(13) 0.0464(13) 0.0417(11) 0.0183(10) 0.0075(10) 0.0041(10)
C18 0.0477(13) 0.0412(12) 0.0402(11) 0.0151(9) 0.0127(10) 0.0080(10)
C19 0.0457(13) 0.0428(12) 0.0365(10) 0.0089(9) 0.0084(10) 0.0097(10)
C20 0.0546(15) 0.0579(15) 0.0431(11) 0.0159(11) 0.0058(11) 0.0029(12)
C21 0.0576(16) 0.0634(16) 0.0531(13) 0.0094(12) 0.0092(13) -0.0028(13)
C22 0.0555(16) 0.0659(18) 0.0512(14) -0.0048(13) -0.0012(12) 0.0092(14)
C23 0.0733(19) 0.0683(18) 0.0422(12) 0.0100(12) -0.0047(13) 0.0186(16)
C24 0.0652(16) 0.0567(15) 0.0434(11) 0.0173(11) 0.0039(12) 0.0139(13)
C25 0.0491(14) 0.0508(14) 0.0501(12) 0.0207(11) 0.0082(11) 0.0109(11)
C26 0.0469(13) 0.0506(14) 0.0461(11) 0.0201(10) -0.0017(10) 0.0034(11)
C27 0.0607(17) 0.0549(16) 0.0658(15) 0.0198(13) 0.0047(13) 0.0101(13)
C28 0.077(2) 0.0497(16) 0.0858(19) 0.0304(14) -0.0003(16) 0.0033(15)
C29 0.074(2) 0.071(2) 0.0798(18) 0.0418(16) 0.0032(16) -0.0068(16)
C30 0.0717(19) 0.075(2) 0.0745(17) 0.0371(15) 0.0195(15) 0.0035(15)
C31 0.0617(16) 0.0583(16) 0.0651(14) 0.0261(13) 0.0171(13) 0.0078(13)
N1 0.0390(10) 0.0447(10) 0.0357(8) 0.0130(8) 0.0105(8) 0.0058(8)
O1 0.0428(9) 0.0532(9) 0.0394(7) 0.0155(7) 0.0069(7) -0.0011(7)
O2 0.0576(10) 0.0738(12) 0.0384(8) 0.0178(8) 0.0133(8) -0.0019(9)
O3 0.0534(10) 0.0467(9) 0.0479(8) 0.0225(7) 0.0142(7) 0.0112(8)
O4 0.0797(13) 0.0662(12) 0.0989(13) 0.0370(11) 0.0499(12) 0.0265(10)

loop_
_atom_type_symbol
_atom_type_description
_atom_type_scat_dispersion_real
_atom_type_scat_dispersion_imag
_atom_type_scat_source
C C 0.0033 0.0016 'International Tables Vol C Tables 4.2.6.8 and 6.1.1.4'
H H 0.0000 0.0000 'International Tables Vol C Tables 4.2.6.8 and 6.1.1.4'
N N 0.0061 0.0033 'International Tables Vol C Tables 4.2.6.8 and 6.1.1.4'
O O 0.0106 0.0060 'International Tables Vol C Tables 4.2.6.8 and 6.1.1.4'

loop_
_geom_angle_atom_site_label_1
_geom_angle_atom_site_label_2
_geom_angle_atom_site_label_3
_geom_angle
O2 C1 O1 126.18(19)
O2 C1 N1 123.8(2)
O1 C1 N1 110.04(16)
O1 C2 C4 107.72(19)
O1 C2 C3 102.12(17)
C4 C2 C3 111.4(2)
O1 C2 C5 110.74(19)
C4 C2 C5 113.3(2)
C3 C2 C5 111.0(2)
C2 C3 H3A 109.5
C2 C3 H3B 109.5
H3A C3 H3B 109.5
C2 C3 H3C 109.5
H3A C3 H3C 109.5
H3B C3 H3C 109.5
C2 C4 H4A 109.5
C2 C4 H4B 109.5
H4A C4 H4B 109.5
C2 C4 H4C 109.5
H4A C4 H4C 109.5
H4B C4 H4C 109.5
C2 C5 H5A 109.5
C2 C5 H5B 109.5
H5A C5 H5B 109.5
C2 C5 H5C 109.5
H5A C5 H5C 109.5
H5B C5 H5C 109.5
C7 C6 C11 121.77(18)
C7 C6 N1 131.7(2)
C11 C6 N1 106.47(17)
C8 C7 C6 117.4(2)
C8 C7 H7 121.3
C6 C7 H7 121.3
C7 C8 C9 121.8(2)
C7 C8 H8 119.1
C9 C8 H8 119.1
C10 C9 C8 120.7(2)
C10 C9 H9 119.6
C8 C9 H9 119.6
C9 C10 C11 118.7(2)
C9 C10 H10 120.7
C11 C10 H10 120.7
C6 C11 C10 119.6(2)
C6 C11 C12 108.41(16)
C10 C11 C12 131.9(2)
C13 C12 C11 107.81(18)
C13 C12 C17 130.17(18)
C11 C12 C17 121.92(17)
C12 C13 N1 108.52(16)
C12 C13 C14 130.56(19)
N1 C13 C14 120.35(17)
C13 C14 C15 113.66(17)
C13 C14 C16 109.55(18)
C15 C14 C16 109.35(19)
C13 C14 H14 108.0
C15 C14 H14 108.0
C16 C14 H14 108.0
C14 C15 H15A 109.5
C14 C15 H15B 109.5
H15A C15 H15B 109.5
C14 C15 H15C 109.5
H15A C15 H15C 109.5
H15B C15 H15C 109.5
C14 C16 H16A 109.5
C14 C16 H16B 109.5
H16A C16 H16B 109.5
C14 C16 H16C 109.5
H16A C16 H16C 109.5
H16B C16 H16C 109.5
C18 C17 C12 125.4(2)
C18 C17 H17 117.3
C12 C17 H17 117.3
C17 C18 O3 117.62(19)
C17 C18 C19 127.9(2)
O3 C18 C19 114.49(17)
C24 C19 C20 117.8(2)
C24 C19 C18 121.7(2)
C20 C19 C18 120.51(19)
C21 C20 C19 121.1(2)
C21 C20 H20 119.5
C19 C20 H20 119.5
C20 C21 C22 120.1(3)
C20 C21 H21 119.9
C22 C21 H21 119.9
C23 C22 C21 119.7(2)
C23 C22 H22 120.2
C21 C22 H22 120.2
C22 C23 C24 120.5(2)
C22 C23 H23 119.8
C24 C23 H23 119.8
C23 C24 C19 120.9(3)
C23 C24 H24 119.5
C19 C24 H24 119.5
O4 C25 O3 123.0(2)
O4 C25 C26 125.1(2)
O3 C25 C26 111.91(18)
C31 C26 C27 119.5(2)
C31 C26 C25 123.0(2)
C27 C26 C25 117.5(2)
C28 C27 C26 119.7(2)
C28 C27 H27 120.2
C26 C27 H27 120.2
C29 C28 C27 120.0(3)
C29 C28 H28 120.0
C27 C28 H28 120.0
C30 C29 C28 120.5(3)
C30 C29 H29 119.7
C28 C29 H29 119.7
C29 C30 C31 120.3(3)
C29 C30 H30 119.8
C31 C30 H30 119.8
C26 C31 C30 120.0(2)
C26 C31 H31 120.0
C30 C31 H31 120.0
C1 N1 C13 124.95(15)
C1 N1 C6 125.48(17)
C13 N1 C6 108.79(16)
C1 O1 C2 120.47(15)
C25 O3 C18 115.91(15)

loop_
_geom_bond_atom_site_label_1
_geom_bond_atom_site_label_2
_geom_bond_distance
C1 O2 1.199(2)
C1 O1 1.324(2)
C1 N1 1.403(2)
C2 O1 1.495(3)
C2 C4 1.508(4)
C2 C3 1.510(3)
C2 C5 1.512(3)
C3 H3A 0.9600
C3 H3B 0.9600
C3 H3C 0.9600
C4 H4A 0.9600
C4 H4B 0.9600
C4 H4C 0.9600
C5 H5A 0.9600
C5 H5B 0.9600
C5 H5C 0.9600
C6 C7 1.387(3)
C6 C11 1.395(3)
C6 N1 1.423(2)
C7 C8 1.377(3)
C7 H7 0.9300
C8 C9 1.390(4)
C8 H8 0.9300
C9 C10 1.374(3)
C9 H9 0.9300
C10 C11 1.399(3)
C10 H10 0.9300
C11 C12 1.450(3)
C12 C13 1.365(3)
C12 C17 1.463(3)
C13 N1 1.416(3)
C13 C14 1.508(3)
C14 C15 1.518(3)
C14 C16 1.528(3)
C14 H14 0.9800
C15 H15A 0.9600
C15 H15B 0.9600
C15 H15C 0.9600
C16 H16A 0.9600
C16 H16B 0.9600
C16 H16C 0.9600
C17 C18 1.330(3)
C17 H17 0.9300
C18 O3 1.420(2)
C18 C19 1.470(3)
C19 C24 1.385(3)
C19 C20 1.395(3)
C20 C21 1.371(3)
C20 H20 0.9300
C21 C22 1.381(4)
C21 H21 0.9300
C22 C23 1.366(4)
C22 H22 0.9300
C23 C24 1.380(4)
C23 H23 0.9300
C24 H24 0.9300
C25 O4 1.195(3)
C25 O3 1.360(3)
C25 C26 1.487(3)
C26 C31 1.381(3)
C26 C27 1.390(3)
C27 C28 1.382(4)
C27 H27 0.9300
C28 C29 1.371(4)
C28 H28 0.9300
C29 C30 1.361(4)
C29 H29 0.9300
C30 C31 1.377(4)
C30 H30 0.9300
C31 H31 0.9300
